data_4078195
loop_
_publ_author_name
'Biswas, Saptarshi'
'Saha, Rajat'
'Ghosh, Ashutosh'

_publ_section_title
;
 Copper(II)--Mercury(II) Heterometallic Complexes Derived from a
 Salen-Type Ligand: A New Coordination Mode of the Old Schiff Base Ligand
;
_journal_issue 10
_journal_name_full Organometallics
_journal_page_first 3844
_journal_paper_doi 10.1021/om201033q
_journal_volume 31
_journal_year 2012
_chemical_formula_moiety 'C38 H40 Cl2 Cu2 Hg N4 O4'
_chemical_formula_sum 'C38 H40 Cl2 Cu2 Hg N4 O4'
_chemical_formula_weight 1015.31
_chemical_name_systematic
;
 ?
;
_space_group_IT_number 13
_symmetry_cell_setting monoclinic
_symmetry_space_group_name_Hall '-P 2yc'
_symmetry_space_group_name_H-M 'P 1 2/c 1'
_atom_sites_solution_hydrogens geom
_atom_sites_solution_primary direct
_atom_sites_solution_secondary difmap
_audit_creation_method SHELXL-97
_cell_angle_alpha 90.00
_cell_angle_beta 91.095(2)
_cell_angle_gamma 90.00
_cell_formula_units_Z 4
_cell_length_a 20.6400(11)
_cell_length_b 10.3043(5)
_cell_length_c 17.9554(9)
_cell_measurement_reflns_used 7388
_cell_measurement_temperature 293(2)
_cell_measurement_theta_max 25.92
_cell_measurement_theta_min 0.99
_cell_volume 3818.1(3)
_computing_cell_refinement 'Bruker SMART'
_computing_data_collection 'Bruker SMART'
_computing_data_reduction 'Bruker SAINT'
_computing_molecular_graphics 'Ortep-3 for Windows (Farrugia, 1997)'
_computing_publication_material 'WINGX V1.80.03'
_computing_structure_refinement 'SHELXL-97 (Sheldrick, 1997)'
_computing_structure_solution 'SHELXS-97 (Sheldrick, 1990)'
_diffrn_ambient_temperature 293(2)
_diffrn_measured_fraction_theta_full 0.990
_diffrn_measured_fraction_theta_max 0.990
_diffrn_measurement_device_type 'CCD area detector'
_diffrn_measurement_method 'phi and omega scans'
_diffrn_radiation_monochromator graphite
_diffrn_radiation_source 'fine-focus sealed tube'
_diffrn_radiation_type MoK\a
_diffrn_radiation_wavelength 0.71073
_diffrn_reflns_av_R_equivalents 0.1229
_diffrn_reflns_av_sigmaI/netI 0.0861
_diffrn_reflns_limit_h_max 24
_diffrn_reflns_limit_h_min -25
_diffrn_reflns_limit_k_max 12
_diffrn_reflns_limit_k_min -12
_diffrn_reflns_limit_l_max 21
_diffrn_reflns_limit_l_min -22
_diffrn_reflns_number 43929
_diffrn_reflns_theta_full 25.92
_diffrn_reflns_theta_max 25.92
_diffrn_reflns_theta_min 0.99
_exptl_absorpt_coefficient_mu 5.300
_exptl_absorpt_correction_T_max 0.6765
_exptl_absorpt_correction_T_min 0.4843
_exptl_absorpt_correction_type empirical
_exptl_absorpt_process_details Sadabs
_exptl_crystal_colour green
_exptl_crystal_density_diffrn 1.766
_exptl_crystal_density_method 'not measured'
_exptl_crystal_description rectangular
_exptl_crystal_F_000 2000
_exptl_crystal_size_max 0.16
_exptl_crystal_size_mid 0.16
_exptl_crystal_size_min 0.08
_refine_diff_density_max 3.874
_refine_diff_density_min -1.419
_refine_diff_density_rms 0.153
_refine_ls_extinction_method none
_refine_ls_goodness_of_fit_ref 1.024
_refine_ls_hydrogen_treatment noref
_refine_ls_matrix_type full
_refine_ls_number_parameters 461
_refine_ls_number_reflns 7388
_refine_ls_number_restraints 0
_refine_ls_restrained_S_all 1.024
_refine_ls_R_factor_all 0.1488
_refine_ls_R_factor_gt 0.0761
_refine_ls_shift/su_max 0.000
_refine_ls_shift/su_mean 0.000
_refine_ls_structure_factor_coef Fsqd
_refine_ls_weighting_details 'calc w=1/[\s^2^(Fo^2^)+(0.0944P)^2^+30.6515P] where P=(Fo^2^+2Fc^2^)/3'
_refine_ls_weighting_scheme calc
_refine_ls_wR_factor_gt 0.1862
_refine_ls_wR_factor_ref 0.2271
_reflns_number_gt 4002
_reflns_number_total 7388
_reflns_threshold_expression >2sigma(I)
_cod_data_source_file om201033q_si_002.cif
_cod_data_source_block 2
_cod_depositor_comments
;
The following automatic conversions were performed:

'_symmetry_cell_setting' value 'Monoclinic' changed to 'monoclinic'
according to /home/saulius/struct/CIF-dictionaries/cif_core.dic
dictionary named 'cif_core.dic' version 2.4.1 from 2010-06-29.

Automatic conversion script
Id: cif_fix_values 1715 2011-07-08 13:25:40Z adriana 
;
_cod_original_sg_symbol_H-M 'P 2/c'
_cod_database_code 4078195

loop_
_symmetry_equiv_pos_as_xyz
'x, y, z'
'-x, y, -z+1/2'
'-x, -y, -z'
'x, -y, z-1/2'

loop_
_atom_site_label
_atom_site_type_symbol
_atom_site_fract_x
_atom_site_fract_y
_atom_site_fract_z
_atom_site_U_iso_or_equiv
_atom_site_adp_type
_atom_site_occupancy
_atom_site_symmetry_multiplicity
_atom_site_calc_flag
_atom_site_refinement_flags
C1A C 0.3987(7) 0.6518(14) 0.8814(7) 0.061(4) Uani 1 1 d .
C1B C 0.1349(7) 0.7436(13) 1.1677(7) 0.060(3) Uani 1 1 d .
C2A C 0.4141(8) 0.5370(14) 0.9151(8) 0.076(4) Uani 1 1 d .
H2A H 0.4500 0.4907 0.8993 0.091 Uiso 1 1 calc R
C2B C 0.1368(8) 0.8629(15) 1.1368(8) 0.071(4) Uani 1 1 d .
H2B H 0.0984 0.9095 1.1315 0.085 Uiso 1 1 calc R
C3A C 0.3774(10) 0.4880(18) 0.9723(9) 0.096(6) Uani 1 1 d .
H3A H 0.3893 0.4111 0.9960 0.115 Uiso 1 1 calc R
C3B C 0.1947(9) 0.9194(16) 1.1122(9) 0.086(5) Uani 1 1 d .
H3B H 0.1938 0.9994 1.0883 0.103 Uiso 1 1 calc R
C4A C 0.3229(12) 0.555(2) 0.9936(12) 0.117(7) Uani 1 1 d .
H4A H 0.2989 0.5236 1.0330 0.141 Uiso 1 1 calc R
C4B C 0.2513(8) 0.8567(17) 1.1237(8) 0.077(4) Uani 1 1 d .
H4B H 0.2898 0.8937 1.1083 0.093 Uiso 1 1 calc R
C5A C 0.3039(9) 0.6623(19) 0.9597(9) 0.085(5) Uani 1 1 d .
H5A H 0.2658 0.7028 0.9738 0.103 Uiso 1 1 calc R
C5B C 0.2516(7) 0.7376(16) 1.1584(8) 0.078(4) Uani 1 1 d .
H5B H 0.2906 0.6937 1.1653 0.094 Uiso 1 1 calc R
C6A C 0.3409(8) 0.7161(14) 0.9024(8) 0.070(4) Uani 1 1 d .
C6B C 0.1939(6) 0.6809(13) 1.1837(7) 0.059(3) Uani 1 1 d .
C7A C 0.3185(7) 0.8384(16) 0.8668(8) 0.068(4) Uani 1 1 d .
C7B C 0.1980(7) 0.5520(15) 1.2235(7) 0.066(4) Uani 1 1 d .
C8A C 0.2479(8) 0.8715(18) 0.8741(11) 0.100(6) Uani 1 1 d .
H8A1 H 0.2389 0.9520 0.8491 0.150 Uiso 1 1 calc R
H8A2 H 0.2378 0.8798 0.9259 0.150 Uiso 1 1 calc R
H8A3 H 0.2219 0.8038 0.8521 0.150 Uiso 1 1 calc R
C8B C 0.2596(8) 0.526(2) 1.2649(10) 0.105(6) Uani 1 1 d .
H8B1 H 0.2573 0.4422 1.2882 0.157 Uiso 1 1 calc R
H8B2 H 0.2663 0.5913 1.3023 0.157 Uiso 1 1 calc R
H8B3 H 0.2949 0.5271 1.2309 0.157 Uiso 1 1 calc R
C9A C 0.3344(9) 1.0389(16) 0.8030(9) 0.086(5) Uani 1 1 d .
H9A1 H 0.3077 1.0812 0.8397 0.103 Uiso 1 1 calc R
H9A2 H 0.3073 1.0214 0.7594 0.103 Uiso 1 1 calc R
C9B C 0.1594(7) 0.3468(16) 1.2567(9) 0.082(5) Uani 1 1 d .
H9B1 H 0.1992 0.3085 1.2392 0.098 Uiso 1 1 calc R
H9B2 H 0.1643 0.3600 1.3101 0.098 Uiso 1 1 calc R
C10A C 0.3887(9) 1.1307(18) 0.7813(9) 0.095(6) Uani 1 1 d .
H10A H 0.4133 1.0910 0.7418 0.114 Uiso 1 1 calc R
H10B H 0.3697 1.2100 0.7616 0.114 Uiso 1 1 calc R
C10B C 0.1063(9) 0.2572(17) 1.2426(13) 0.106(7) Uani 1 1 d .
H10C H 0.0691 0.2870 1.2701 0.127 Uiso 1 1 calc R
H10D H 0.1186 0.1732 1.2626 0.127 Uiso 1 1 calc R
C11A C 0.4346(8) 1.1650(12) 0.8451(8) 0.076(5) Uani 1 1 d .
H11A H 0.4602 1.2400 0.8316 0.091 Uiso 1 1 calc R
H11B H 0.4098 1.1873 0.8886 0.091 Uiso 1 1 calc R
C11B C 0.0855(9) 0.2391(17) 1.1623(10) 0.095(5) Uani 1 1 d .
H11C H 0.1233 0.2386 1.1310 0.114 Uiso 1 1 calc R
H11D H 0.0634 0.1565 1.1564 0.114 Uiso 1 1 calc R
C12A C 0.5283(7) 1.0696(13) 0.9078(7) 0.059(4) Uani 1 1 d .
C12B C -0.0023(10) 0.3336(16) 1.0843(8) 0.085(6) Uani 1 1 d .
C13A C 0.5391(9) 1.1923(14) 0.9495(9) 0.087(5) Uani 1 1 d .
H13A H 0.5042 1.2513 0.9388 0.131 Uiso 1 1 calc R
H13B H 0.5793 1.2306 0.9347 0.131 Uiso 1 1 calc R
H13C H 0.5409 1.1743 1.0020 0.131 Uiso 1 1 calc R
C13B C -0.0011(13) 0.211(2) 1.0360(11) 0.141(9) Uani 1 1 d .
H13D H 0.0336 0.1555 1.0528 0.212 Uiso 1 1 calc R
H13E H 0.0055 0.2348 0.9850 0.212 Uiso 1 1 calc R
H13F H -0.0416 0.1660 1.0399 0.212 Uiso 1 1 calc R
C14A C 0.5764(7) 0.9657(12) 0.9161(6) 0.054(3) Uani 1 1 d .
C14B C -0.0532(7) 0.4311(16) 1.0684(8) 0.072(4) Uani 1 1 d .
C15A C 0.6228(9) 0.9668(17) 0.9744(8) 0.077(5) Uani 1 1 d .
H15A H 0.6182 1.0276 1.0121 0.093 Uiso 1 1 calc R
C15B C -0.0905(9) 0.416(2) 1.0064(9) 0.098(6) Uani 1 1 d .
H15B H -0.0802 0.3521 0.9718 0.117 Uiso 1 1 calc R
C16A C 0.6736(9) 0.885(2) 0.9787(8) 0.086(5) Uani 1 1 d .
H16A H 0.7014 0.8859 1.0201 0.103 Uiso 1 1 calc R
C16B C -0.1432(10) 0.493(3) 0.9943(9) 0.116(8) Uani 1 1 d .
H16B H -0.1696 0.4796 0.9525 0.139 Uiso 1 1 calc R
C17A C 0.6835(9) 0.8013(18) 0.9220(10) 0.093(6) Uani 1 1 d .
H17A H 0.7206 0.7498 0.9228 0.112 Uiso 1 1 calc R
C17B C -0.1578(9) 0.591(2) 1.0427(10) 0.108(7) Uani 1 1 d .
H17B H -0.1932 0.6453 1.0334 0.130 Uiso 1 1 calc R
C18A C 0.6395(7) 0.7905(14) 0.8625(8) 0.067(4) Uani 1 1 d .
H18A H 0.6468 0.7309 0.8247 0.080 Uiso 1 1 calc R
C18B C -0.1184(8) 0.6094(19) 1.1066(9) 0.086(5) Uani 1 1 d .
H18B H -0.1278 0.6759 1.1397 0.104 Uiso 1 1 calc R
C19A C 0.5849(7) 0.8683(13) 0.8594(6) 0.056(3) Uani 1 1 d .
C19B C -0.0647(7) 0.5273(15) 1.1209(8) 0.066(4) Uani 1 1 d .
N1A N 0.3586(6) 0.9143(11) 0.8339(6) 0.063(3) Uani 1 1 d .
N1B N 0.1497(6) 0.4732(11) 1.2203(7) 0.067(3) Uani 1 1 d .
N2A N 0.4784(6) 1.0545(10) 0.8632(6) 0.059(3) Uani 1 1 d .
N2B N 0.0417(6) 0.3455(12) 1.1394(8) 0.073(3) Uani 1 1 d .
O1A O 0.4348(5) 0.6983(8) 0.8278(5) 0.069(3) Uani 1 1 d .
O1B O 0.0783(4) 0.6945(8) 1.1866(5) 0.059(2) Uani 1 1 d .
O2A O 0.5419(4) 0.8529(8) 0.8056(4) 0.058(2) Uani 1 1 d .
O2B O -0.0285(4) 0.5527(9) 1.1811(5) 0.065(2) Uani 1 1 d .
Cl1A Cl 0.4167(3) 0.4548(6) 0.6801(4) 0.134(2) Uani 1 1 d .
Cl1B Cl 0.0634(9) 0.9387(9) 1.3406(8) 0.343(10) Uani 1 1 d .
Cu1A Cu 0.45170(8) 0.88437(15) 0.82224(8) 0.0552(4) Uani 1 1 d .
Cu1B Cu 0.06043(8) 0.51185(15) 1.18806(9) 0.0573(4) Uani 1 1 d .
Hg1A Hg 0.5000 0.57877(8) 0.7500 0.0626(3) Uani 1 2 d S
Hg1B Hg 0.0000 0.81259(9) 1.2500 0.0904(4) Uani 1 2 d S

loop_
_atom_site_aniso_label
_atom_site_aniso_U_11
_atom_site_aniso_U_22
_atom_site_aniso_U_33
_atom_site_aniso_U_23
_atom_site_aniso_U_13
_atom_site_aniso_U_12
C1A 0.076(9) 0.058(9) 0.049(7) -0.012(7) 0.020(7) -0.014(8)
C1B 0.073(10) 0.052(8) 0.055(8) 0.000(6) 0.011(7) -0.007(7)
C2A 0.112(13) 0.057(9) 0.060(9) -0.011(7) 0.038(8) -0.009(9)
C2B 0.073(10) 0.056(9) 0.084(10) -0.001(8) 0.006(8) -0.007(8)
C3A 0.140(16) 0.079(12) 0.069(10) 0.024(9) 0.031(11) -0.016(12)
C3B 0.103(14) 0.060(10) 0.095(12) 0.016(9) 0.026(10) -0.016(10)
C4A 0.15(2) 0.100(16) 0.103(15) -0.007(13) 0.051(14) -0.027(15)
C4B 0.077(11) 0.087(12) 0.070(9) 0.007(9) 0.017(8) -0.009(10)
C5A 0.098(13) 0.089(13) 0.070(10) -0.015(9) 0.031(9) -0.023(10)
C5B 0.065(10) 0.084(12) 0.085(10) 0.008(9) 0.014(8) -0.003(9)
C6A 0.092(11) 0.058(9) 0.059(8) -0.014(7) -0.004(8) -0.025(8)
C6B 0.058(8) 0.069(9) 0.051(7) 0.008(7) 0.011(6) 0.004(7)
C7A 0.079(11) 0.076(11) 0.050(8) -0.028(8) -0.011(7) -0.014(9)
C7B 0.067(9) 0.080(11) 0.053(8) 0.005(7) 0.013(7) 0.017(8)
C8A 0.075(12) 0.098(14) 0.126(15) -0.030(12) -0.012(10) -0.001(10)
C8B 0.071(11) 0.135(17) 0.107(13) 0.045(12) 0.000(10) 0.014(11)
C9A 0.105(13) 0.080(12) 0.073(10) -0.008(9) -0.006(9) 0.021(10)
C9B 0.072(10) 0.090(12) 0.086(11) 0.034(9) 0.024(8) 0.014(9)
C10A 0.130(16) 0.083(12) 0.072(11) 0.007(9) 0.016(11) 0.036(12)
C10B 0.086(13) 0.063(11) 0.17(2) 0.035(12) 0.049(13) 0.021(10)
C11A 0.141(14) 0.030(7) 0.058(9) 0.003(6) 0.025(9) 0.012(8)
C11B 0.111(14) 0.072(12) 0.103(14) -0.015(10) 0.025(11) -0.021(11)
C12A 0.087(10) 0.050(8) 0.041(7) 0.000(6) 0.015(7) -0.019(8)
C12B 0.132(16) 0.073(11) 0.052(9) -0.025(8) 0.045(10) -0.053(11)
C13A 0.124(14) 0.054(9) 0.083(11) -0.008(8) 0.004(10) -0.028(9)
C13B 0.22(3) 0.097(15) 0.110(15) -0.050(13) 0.025(16) -0.017(16)
C14A 0.081(9) 0.048(8) 0.033(6) 0.000(5) 0.003(6) -0.014(7)
C14B 0.067(10) 0.080(11) 0.071(10) -0.024(8) 0.023(8) -0.022(9)
C15A 0.106(13) 0.070(11) 0.056(9) -0.001(8) 0.009(9) -0.034(10)
C15B 0.086(13) 0.154(19) 0.053(9) -0.017(10) 0.011(9) -0.058(13)
C16A 0.107(14) 0.106(14) 0.045(8) 0.010(9) -0.008(9) -0.025(12)
C16B 0.089(14) 0.21(3) 0.050(10) -0.022(13) -0.008(10) -0.047(16)
C17A 0.094(13) 0.103(14) 0.082(12) 0.030(11) -0.023(10) -0.038(11)
C17B 0.087(13) 0.17(2) 0.069(11) 0.025(13) -0.028(10) -0.023(13)
C18A 0.074(10) 0.053(9) 0.073(9) 0.003(7) -0.009(8) -0.003(8)
C18B 0.079(11) 0.110(14) 0.070(10) 0.003(9) 0.010(9) -0.006(10)
C19A 0.088(10) 0.052(8) 0.028(6) 0.006(5) -0.009(6) -0.014(7)
C19B 0.061(9) 0.079(10) 0.059(9) -0.009(8) 0.013(7) -0.021(8)
N1A 0.091(9) 0.058(7) 0.040(6) -0.012(5) -0.010(6) 0.010(7)
N1B 0.073(8) 0.047(7) 0.082(8) 0.014(6) 0.022(6) 0.007(6)
N2A 0.083(8) 0.047(7) 0.047(6) 0.006(5) 0.013(6) -0.003(6)
N2B 0.079(9) 0.053(7) 0.088(9) -0.010(7) 0.034(7) -0.004(7)
O1A 0.104(7) 0.049(5) 0.054(5) 0.008(4) 0.029(5) 0.008(5)
O1B 0.047(5) 0.045(5) 0.086(6) 0.001(4) 0.017(4) -0.008(4)
O2A 0.079(6) 0.059(5) 0.036(4) -0.008(4) 0.006(4) 0.009(5)
O2B 0.057(6) 0.072(6) 0.065(6) -0.013(5) 0.003(5) 0.008(5)
Cl1A 0.113(4) 0.136(5) 0.152(5) -0.044(4) 0.002(4) -0.010(4)
Cl1B 0.60(3) 0.116(7) 0.304(15) -0.010(8) -0.156(17) -0.045(11)
Cu1A 0.0767(11) 0.0488(9) 0.0402(8) -0.0032(6) 0.0057(7) 0.0027(8)
Cu1B 0.0614(10) 0.0471(9) 0.0637(10) -0.0008(7) 0.0118(8) -0.0008(8)
Hg1A 0.0716(5) 0.0606(5) 0.0560(5) 0.000 0.0107(4) 0.000
Hg1B 0.1142(8) 0.0569(6) 0.1022(7) 0.000 0.0565(6) 0.000

loop_
_atom_type_symbol
_atom_type_description
_atom_type_scat_dispersion_real
_atom_type_scat_dispersion_imag
_atom_type_scat_source
C C 0.0033 0.0016 'International Tables Vol C Tables 4.2.6.8 and 6.1.1.4'
H H 0.0000 0.0000 'International Tables Vol C Tables 4.2.6.8 and 6.1.1.4'
N N 0.0061 0.0033 'International Tables Vol C Tables 4.2.6.8 and 6.1.1.4'
O O 0.0106 0.0060 'International Tables Vol C Tables 4.2.6.8 and 6.1.1.4'
Cl Cl 0.1484 0.1585 'International Tables Vol C Tables 4.2.6.8 and 6.1.1.4'
Cu Cu 0.3201 1.2651 'International Tables Vol C Tables 4.2.6.8 and 6.1.1.4'
Hg Hg -2.3894 9.2266 'International Tables Vol C Tables 4.2.6.8 and 6.1.1.4'

loop_
_geom_angle_atom_site_label_1
_geom_angle_atom_site_label_2
_geom_angle_atom_site_label_3
_geom_angle
_geom_angle_site_symmetry_1
_geom_angle_site_symmetry_3
O1A C1A C2A 120.7(13) . .
O1A C1A C6A 120.8(13) . .
C2A C1A C6A 118.5(13) . .
O1B C1B C2B 119.1(13) . .
O1B C1B C6B 122.6(12) . .
C2B C1B C6B 118.1(13) . .
C1A C2A C3A 121.3(16) . .
C1A C2A H2A 119.3 . .
C3A C2A H2A 119.3 . .
C1B C2B C3B 122.5(15) . .
C1B C2B H2B 118.7 . .
C3B C2B H2B 118.7 . .
C4A C3A C2A 118.9(18) . .
C4A C3A H3A 120.5 . .
C2A C3A H3A 120.5 . .
C4B C3B C2B 119.5(15) . .
C4B C3B H3B 120.3 . .
C2B C3B H3B 120.3 . .
C5A C4A C3A 121.9(18) . .
C5A C4A H4A 119.1 . .
C3A C4A H4A 119.1 . .
C3B C4B C5B 119.6(15) . .
C3B C4B H4B 120.2 . .
C5B C4B H4B 120.2 . .
C4A C5A C6A 120.5(18) . .
C4A C5A H5A 119.7 . .
C6A C5A H5A 119.7 . .
C4B C5B C6B 121.2(15) . .
C4B C5B H5B 119.4 . .
C6B C5B H5B 119.4 . .
C5A C6A C1A 118.6(15) . .
C5A C6A C7A 118.8(16) . .
C1A C6A C7A 122.5(13) . .
C1B C6B C5B 118.6(13) . .
C1B C6B C7B 122.8(12) . .
C5B C6B C7B 118.4(13) . .
N1A C7A C6A 121.1(14) . .
N1A C7A C8A 122.2(16) . .
C6A C7A C8A 116.6(15) . .
N1B C7B C8B 124.3(15) . .
N1B C7B C6B 119.8(13) . .
C8B C7B C6B 115.9(15) . .
C7A C8A H8A1 109.5 . .
C7A C8A H8A2 109.5 . .
H8A1 C8A H8A2 109.5 . .
C7A C8A H8A3 109.5 . .
H8A1 C8A H8A3 109.5 . .
H8A2 C8A H8A3 109.5 . .
C7B C8B H8B1 109.5 . .
C7B C8B H8B2 109.5 . .
H8B1 C8B H8B2 109.5 . .
C7B C8B H8B3 109.5 . .
H8B1 C8B H8B3 109.5 . .
H8B2 C8B H8B3 109.5 . .
N1A C9A C10A 113.0(14) . .
N1A C9A H9A1 109.0 . .
C10A C9A H9A1 109.0 . .
N1A C9A H9A2 109.0 . .
C10A C9A H9A2 109.0 . .
H9A1 C9A H9A2 107.8 . .
C10B C9B N1B 112.9(14) . .
C10B C9B H9B1 109.0 . .
N1B C9B H9B1 109.0 . .
C10B C9B H9B2 109.0 . .
N1B C9B H9B2 109.0 . .
H9B1 C9B H9B2 107.8 . .
C11A C10A C9A 113.8(14) . .
C11A C10A H10A 108.8 . .
C9A C10A H10A 108.8 . .
C11A C10A H10B 108.8 . .
C9A C10A H10B 108.8 . .
H10A C10A H10B 107.7 . .
C9B C10B C11B 116.5(15) . .
C9B C10B H10C 108.2 . .
C11B C10B H10C 108.2 . .
C9B C10B H10D 108.2 . .
C11B C10B H10D 108.2 . .
H10C C10B H10D 107.3 . .
N2A C11A C10A 110.9(11) . .
N2A C11A H11A 109.5 . .
C10A C11A H11A 109.5 . .
N2A C11A H11B 109.5 . .
C10A C11A H11B 109.5 . .
H11A C11A H11B 108.1 . .
N2B C11B C10B 109.7(14) . .
N2B C11B H11C 109.7 . .
C10B C11B H11C 109.7 . .
N2B C11B H11D 109.7 . .
C10B C11B H11D 109.7 . .
H11C C11B H11D 108.2 . .
N2A C12A C14A 120.1(12) . .
N2A C12A C13A 121.5(14) . .
C14A C12A C13A 118.4(13) . .
N2B C12B C14B 123.5(13) . .
N2B C12B C13B 118(2) . .
C14B C12B C13B 118.0(18) . .
C12A C13A H13A 109.5 . .
C12A C13A H13B 109.5 . .
H13A C13A H13B 109.5 . .
C12A C13A H13C 109.5 . .
H13A C13A H13C 109.5 . .
H13B C13A H13C 109.5 . .
C12B C13B H13D 109.5 . .
C12B C13B H13E 109.5 . .
H13D C13B H13E 109.5 . .
C12B C13B H13F 109.5 . .
H13D C13B H13F 109.5 . .
H13E C13B H13F 109.5 . .
C15A C14A C19A 116.1(14) . .
C15A C14A C12A 121.4(13) . .
C19A C14A C12A 121.9(11) . .
C15B C14B C19B 122.6(18) . .
C15B C14B C12B 118.2(16) . .
C19B C14B C12B 118.9(14) . .
C16A C15A C14A 123.9(15) . .
C16A C15A H15A 118.1 . .
C14A C15A H15A 118.1 . .
C14B C15B C16B 120.2(19) . .
C14B C15B H15B 119.9 . .
C16B C15B H15B 119.9 . .
C15A C16A C17A 119.0(16) . .
C15A C16A H16A 120.5 . .
C17A C16A H16A 120.5 . .
C15B C16B C17B 121.0(17) . .
C15B C16B H16B 119.5 . .
C17B C16B H16B 119.5 . .
C16A C17A C18A 121.4(19) . .
C16A C17A H17A 119.3 . .
C18A C17A H17A 119.3 . .
C16B C17B C18B 119(2) . .
C16B C17B H17B 120.5 . .
C18B C17B H17B 120.5 . .
C19A C18A C17A 120.2(15) . .
C19A C18A H18A 119.9 . .
C17A C18A H18A 119.9 . .
C17B C18B C19B 120.5(18) . .
C17B C18B H18B 119.7 . .
C19B C18B H18B 119.7 . .
O2A C19A C18A 120.0(12) . .
O2A C19A C14A 121.0(13) . .
C18A C19A C14A 119.0(12) . .
O2B C19B C14B 126.2(15) . .
O2B C19B C18B 117.2(13) . .
C14B C19B C18B 116.6(15) . .
C7A N1A C9A 118.9(14) . .
C7A N1A Cu1A 126.3(11) . .
C9A N1A Cu1A 114.8(11) . .
C7B N1B C9B 116.1(13) . .
C7B N1B Cu1B 127.5(10) . .
C9B N1B Cu1B 115.5(10) . .
C12A N2A C11A 120.9(12) . .
C12A N2A Cu1A 123.2(9) . .
C11A N2A Cu1A 115.8(9) . .
C12B N2B C11B 122.9(14) . .
C12B N2B Cu1B 122.5(12) . .
C11B N2B Cu1B 114.3(11) . .
C1A O1A Cu1A 119.9(8) . .
C1A O1A Hg1A 126.2(8) . .
Cu1A O1A Hg1A 112.7(4) . .
C1B O1B Cu1B 123.4(8) . .
C1B O1B Hg1B 123.2(8) . .
Cu1B O1B Hg1B 111.6(4) . .
C19A O2A Cu1A 120.7(8) . .
C19A O2A Cu1A 131.4(8) . 2_656
Cu1A O2A Cu1A 101.8(4) . 2_656
C19B O2B Cu1B 122.9(9) . .
O2A Cu1A O1A 91.0(4) . .
O2A Cu1A N1A 177.1(4) . .
O1A Cu1A N1A 88.4(5) . .
O2A Cu1A N2A 86.8(4) . .
O1A Cu1A N2A 154.4(4) . .
N1A Cu1A N2A 95.0(5) . .
O2A Cu1A O2A 75.4(4) . 2_656
O1A Cu1A O2A 85.8(3) . 2_656
N1A Cu1A O2A 101.7(4) . 2_656
N2A Cu1A O2A 118.1(4) . 2_656
O2B Cu1B O1B 88.1(4) . .
O2B Cu1B N2B 89.0(5) . .
O1B Cu1B N2B 152.7(5) . .
O2B Cu1B N1B 166.6(4) . .
O1B Cu1B N1B 91.3(4) . .
N2B Cu1B N1B 97.5(5) . .
O1A Hg1A O1A 115.7(4) . 2_656
O1A Hg1A Cl1A 100.1(3) . .
O1A Hg1A Cl1A 112.1(3) 2_656 .
O1A Hg1A Cl1A 112.1(3) . 2_656
O1A Hg1A Cl1A 100.1(3) 2_656 2_656
Cl1A Hg1A Cl1A 117.6(3) . 2_656
O1B Hg1B O1B 117.3(4) 2_557 .
O1B Hg1B Cl1B 108.6(5) 2_557 .
O1B Hg1B Cl1B 103.6(5) . .
O1B Hg1B Cl1B 103.6(5) 2_557 2_557
O1B Hg1B Cl1B 108.6(5) . 2_557
Cl1B Hg1B Cl1B 115.7(5) . 2_557

loop_
_geom_bond_atom_site_label_1
_geom_bond_atom_site_label_2
_geom_bond_distance
_geom_bond_site_symmetry_2
C1A O1A 1.318(14) .
C1A C2A 1.36(2) .
C1A C6A 1.42(2) .
C1B O1B 1.322(15) .
C1B C2B 1.350(19) .
C1B C6B 1.403(18) .
C2A C3A 1.382(19) .
C2A H2A 0.9300 .
C2B C3B 1.41(2) .
C2B H2B 0.9300 .
C3A C4A 1.38(3) .
C3A H3A 0.9300 .
C3B C4B 1.35(2) .
C3B H3B 0.9300 .
C4A C5A 1.32(3) .
C4A H4A 0.9300 .
C4B C5B 1.38(2) .
C4B H4B 0.9300 .
C5A C6A 1.41(2) .
C5A H5A 0.9300 .
C5B C6B 1.410(19) .
C5B H5B 0.9300 .
C6A C7A 1.48(2) .
C6B C7B 1.511(19) .
C7A N1A 1.288(18) .
C7A C8A 1.51(2) .
C7B N1B 1.286(18) .
C7B C8B 1.48(2) .
C8A H8A1 0.9600 .
C8A H8A2 0.9600 .
C8A H8A3 0.9600 .
C8B H8B1 0.9600 .
C8B H8B2 0.9600 .
C8B H8B3 0.9600 .
C9A N1A 1.482(19) .
C9A C10A 1.52(2) .
C9A H9A1 0.9700 .
C9A H9A2 0.9700 .
C9B C10B 1.45(2) .
C9B N1B 1.470(18) .
C9B H9B1 0.9700 .
C9B H9B2 0.9700 .
C10A C11A 1.51(2) .
C10A H10A 0.9700 .
C10A H10B 0.9700 .
C10B C11B 1.51(3) .
C10B H10C 0.9700 .
C10B H10D 0.9700 .
C11A N2A 1.485(17) .
C11A H11A 0.9700 .
C11A H11B 0.9700 .
C11B N2B 1.48(2) .
C11B H11C 0.9700 .
C11B H11D 0.9700 .
C12A N2A 1.303(17) .
C12A C14A 1.466(19) .
C12A C13A 1.483(18) .
C12B N2B 1.34(2) .
C12B C14B 1.48(2) .
C12B C13B 1.53(2) .
C13A H13A 0.9600 .
C13A H13B 0.9600 .
C13A H13C 0.9600 .
C13B H13D 0.9600 .
C13B H13E 0.9600 .
C13B H13F 0.9600 .
C14A C15A 1.40(2) .
C14A C19A 1.442(17) .
C14B C15B 1.35(2) .
C14B C19B 1.39(2) .
C15A C16A 1.35(2) .
C15A H15A 0.9300 .
C15B C16B 1.36(3) .
C15B H15B 0.9300 .
C16A C17A 1.35(2) .
C16A H16A 0.9300 .
C16B C17B 1.37(3) .
C16B H16B 0.9300 .
C17A C18A 1.39(2) .
C17A H17A 0.9300 .
C17B C18B 1.40(2) .
C17B H17B 0.9300 .
C18A C19A 1.382(19) .
C18A H18A 0.9300 .
C18B C19B 1.41(2) .
C18B H18B 0.9300 .
C19A O2A 1.310(14) .
C19B O2B 1.328(16) .
N1A Cu1A 1.962(13) .
N1B Cu1B 1.961(12) .
N2A Cu1A 1.975(11) .
N2B Cu1B 1.959(13) .
O1A Cu1A 1.952(9) .
O1A Hg1A 2.314(8) .
O1B Cu1B 1.918(8) .
O1B Hg1B 2.337(8) .
O2A Cu1A 1.918(9) .
O2A Cu1A 2.325(8) 2_656
O2B Cu1B 1.885(9) .
Cl1A Hg1A 2.466(6) .
Cl1B Hg1B 2.442(11) .
Cu1A O2A 2.325(8) 2_656
Hg1A O1A 2.314(8) 2_656
Hg1A Cl1A 2.466(6) 2_656
Hg1B O1B 2.337(8) 2_557
Hg1B Cl1B 2.442(11) 2_557
